data_4073510
loop_
_publ_author_name
'Quisenberry, Keith T.'
'Gren, Cameron K.'
'White, Rosemary E.'
'Hanusa, Timothy P.'
'Brennessel, William W.'

_publ_section_title
;
 Trimethylsilylated Allyl Complexes of the Heavy Alkali Metals,
 M[1,3-(SiMe3)2C3H3](thf)n(M = K, Cs)
;
_journal_issue 17
_journal_name_full Organometallics
_journal_page_first 4354
_journal_paper_doi 10.1021/om700410a
_journal_volume 26
_journal_year 2007
_chemical_formula_moiety 'C13 H29 Cs O Si2'
_chemical_formula_sum 'C13 H29 Cs O Si2'
_chemical_formula_weight 390.45
_chemical_name_common 04168
_chemical_name_systematic
; 
 ? 
;
_space_group_IT_number 14
_symmetry_cell_setting monoclinic
_symmetry_space_group_name_Hall '-P 2yn'
_symmetry_space_group_name_H-M 'P 1 21/n 1'
_atom_sites_solution_hydrogens geom
_atom_sites_solution_primary direct
_atom_sites_solution_secondary difmap
_audit_creation_method SHELXL-97
_cell_angle_alpha 90.00
_cell_angle_beta 90.587(2)
_cell_angle_gamma 90.00
_cell_formula_units_Z 4
_cell_length_a 6.4496(8)
_cell_length_b 10.1112(13)
_cell_length_c 30.041(4)
_cell_measurement_reflns_used 3188
_cell_measurement_temperature 173(2)
_cell_volume 1959.0(4)
_computing_cell_refinement 'SAINT, Bruker'
_computing_data_collection 'SMART, Bruker'
_computing_data_reduction 'SAINT, Bruker'
_computing_molecular_graphics 'SHELXTL, Bruker'
_computing_structure_refinement SHELXL-97
_computing_structure_solution SIR97
_diffrn_ambient_temperature 173(2)
_diffrn_measured_fraction_theta_full 0.999
_diffrn_measured_fraction_theta_max 0.999
_diffrn_measurement_device_type 'Siemens SMART Platform CCD'
_diffrn_measurement_method 'area detector, omega scans per phi'
_diffrn_radiation_monochromator graphite
_diffrn_radiation_source 'normal-focus sealed tube'
_diffrn_radiation_type MoK\a
_diffrn_radiation_wavelength 0.71073
_diffrn_reflns_av_R_equivalents 0.0367
_diffrn_reflns_av_sigmaI/netI 0.0262
_diffrn_reflns_limit_h_max 7
_diffrn_reflns_limit_h_min -7
_diffrn_reflns_limit_k_max 12
_diffrn_reflns_limit_k_min -11
_diffrn_reflns_limit_l_max 35
_diffrn_reflns_limit_l_min -35
_diffrn_reflns_number 18362
_diffrn_reflns_theta_full 25.03
_diffrn_reflns_theta_max 25.03
_diffrn_reflns_theta_min 2.13
_exptl_absorpt_coefficient_mu 2.001
_exptl_absorpt_correction_T_max 1.000000
_exptl_absorpt_correction_T_min 0.867632
_exptl_absorpt_correction_type multi-scan
_exptl_absorpt_process_details 'SADABS, R. Blessing, 1995'
_exptl_crystal_colour colorless
_exptl_crystal_density_diffrn 1.324
_exptl_crystal_density_method 'not measured'
_exptl_crystal_description block
_exptl_crystal_F_000 792
_exptl_crystal_size_max 0.28
_exptl_crystal_size_mid 0.24
_exptl_crystal_size_min 0.14
_refine_diff_density_max 1.318
_refine_diff_density_min -2.483
_refine_diff_density_rms 0.112
_refine_ls_extinction_method none
_refine_ls_goodness_of_fit_ref 1.043
_refine_ls_hydrogen_treatment constr
_refine_ls_matrix_type full
_refine_ls_number_parameters 176
_refine_ls_number_reflns 3461
_refine_ls_number_restraints 46
_refine_ls_restrained_S_all 1.038
_refine_ls_R_factor_all 0.0672
_refine_ls_R_factor_gt 0.0574
_refine_ls_shift/su_max 0.001
_refine_ls_shift/su_mean 0.000
_refine_ls_structure_factor_coef Fsqd
_refine_ls_weighting_details 'calc w=1/[\s^2^(Fo^2^)+(0.0000P)^2^+25.2871P] where P=(Fo^2^+2Fc^2^)/3'
_refine_ls_weighting_scheme calc
_refine_ls_wR_factor_gt 0.1161
_refine_ls_wR_factor_ref 0.1198
_reflns_number_gt 3053
_reflns_number_total 3461
_reflns_threshold_expression >2sigma(I)
_cod_data_source_file om700410a-file004.cif
_cod_data_source_block 04168
_cod_original_sg_symbol_H-M P2(1)/n
_cod_database_code 4073510

loop_
_symmetry_equiv_pos_as_xyz
'x, y, z'
'-x+1/2, y+1/2, -z+1/2'
'-x, -y, -z'
'x-1/2, -y-1/2, z-1/2'

loop_
_atom_site_label
_atom_site_type_symbol
_atom_site_fract_x
_atom_site_fract_y
_atom_site_fract_z
_atom_site_U_iso_or_equiv
_atom_site_adp_type
_atom_site_occupancy
_atom_site_symmetry_multiplicity
_atom_site_calc_flag
_atom_site_refinement_flags
_atom_site_disorder_assembly
_atom_site_disorder_group
Cs1 Cs 0.41209(7) 0.20532(5) 0.335027(17) 0.04113(16) Uani 1 1 d . . .
Si1 Si 0.9095(3) 0.3718(3) 0.41642(7) 0.0431(5) Uani 1 1 d . . .
Si2 Si 0.8948(3) 0.2217(2) 0.23148(7) 0.0346(5) Uani 1 1 d . . .
C1 C 0.9162(11) 0.2517(8) 0.3715(3) 0.0404(18) Uani 1 1 d . . .
H1A H 0.9208 0.1618 0.3806 0.048 Uiso 1 1 calc R . .
C2 C 0.9155(10) 0.2725(7) 0.3258(2) 0.0334(16) Uani 1 1 d . . .
H2A H 0.9176 0.3629 0.3172 0.040 Uiso 1 1 calc R . .
C3 C 0.9123(11) 0.1845(8) 0.2907(2) 0.0382(18) Uani 1 1 d . . .
H3A H 0.9201 0.0934 0.2983 0.046 Uiso 1 1 calc R . .
C4 C 0.6405(13) 0.4082(11) 0.4367(3) 0.062(3) Uani 1 1 d . A .
H4A H 0.5603 0.4516 0.4130 0.094 Uiso 1 1 calc R . .
H4B H 0.6488 0.4667 0.4627 0.094 Uiso 1 1 calc R . .
H4C H 0.5724 0.3254 0.4451 0.094 Uiso 1 1 calc R . .
C5 C 1.0250(15) 0.5356(10) 0.3993(3) 0.065(3) Uani 1 1 d . A .
H5A H 0.9473 0.5709 0.3737 0.098 Uiso 1 1 calc R . .
H5B H 1.1703 0.5228 0.3911 0.098 Uiso 1 1 calc R . .
H5C H 1.0172 0.5980 0.4242 0.098 Uiso 1 1 calc R . .
C6 C 1.0553(15) 0.3059(12) 0.4662(3) 0.070(3) Uani 1 1 d . A .
H6A H 1.2023 0.2963 0.4589 0.105 Uiso 1 1 calc R . .
H6B H 0.9985 0.2196 0.4746 0.105 Uiso 1 1 calc R . .
H6C H 1.0410 0.3675 0.4912 0.105 Uiso 1 1 calc R . .
C7 C 1.0336(13) 0.3793(8) 0.2172(3) 0.048(2) Uani 1 1 d . A .
H7A H 0.9739 0.4527 0.2341 0.072 Uiso 1 1 calc R . .
H7B H 1.0181 0.3969 0.1853 0.072 Uiso 1 1 calc R . .
H7C H 1.1811 0.3705 0.2248 0.072 Uiso 1 1 calc R . .
C8 C 0.6200(12) 0.2472(9) 0.2107(3) 0.050(2) Uani 1 1 d . A .
H8A H 0.5561 0.3199 0.2272 0.074 Uiso 1 1 calc R . .
H8B H 0.5400 0.1660 0.2153 0.074 Uiso 1 1 calc R . .
H8C H 0.6215 0.2688 0.1789 0.074 Uiso 1 1 calc R . .
C9 C 1.0034(13) 0.0794(8) 0.1981(3) 0.045(2) Uani 1 1 d . A .
H9A H 0.9293 -0.0021 0.2056 0.067 Uiso 1 1 calc R . .
H9B H 1.1512 0.0687 0.2051 0.067 Uiso 1 1 calc R . .
H9C H 0.9859 0.0978 0.1662 0.067 Uiso 1 1 calc R . .
O1 O 0.431(11) -0.012(12) 0.399(3) 0.112(5) Uani 0.222(19) 1 d PDU A 1
C10 C 0.576(8) -0.025(6) 0.435(2) 0.091(5) Uani 0.222(19) 1 d PDU A 1
H10A H 0.5883 0.0591 0.4518 0.109 Uiso 0.222(19) 1 calc PR A 1
H10B H 0.7139 -0.0499 0.4239 0.109 Uiso 0.222(19) 1 calc PR A 1
C11 C 0.496(9) -0.127(7) 0.463(2) 0.122(7) Uani 0.222(19) 1 d PDU A 1
H11A H 0.5518 -0.2139 0.4543 0.147 Uiso 0.222(19) 1 calc PR A 1
H11B H 0.5338 -0.1096 0.4946 0.147 Uiso 0.222(19) 1 calc PR A 1
C12 C 0.289(9) -0.123(8) 0.457(2) 0.133(8) Uani 0.222(19) 1 d PDU A 1
H12A H 0.2263 -0.0627 0.4793 0.159 Uiso 0.222(19) 1 calc PR A 1
H12B H 0.2301 -0.2126 0.4616 0.159 Uiso 0.222(19) 1 calc PR A 1
C13 C 0.248(8) -0.078(11) 0.413(3) 0.145(7) Uani 0.222(19) 1 d PDU A 1
H13A H 0.1287 -0.0163 0.4132 0.174 Uiso 0.222(19) 1 calc PR A 1
H13B H 0.2157 -0.1533 0.3935 0.174 Uiso 0.222(19) 1 calc PR A 1
O1' O 0.451(3) -0.003(3) 0.4084(8) 0.112(5) Uani 0.778(19) 1 d PDU A 5
C10' C 0.641(2) -0.0701(17) 0.4177(7) 0.091(5) Uani 0.778(19) 1 d PDU A 5
H10C H 0.7235 -0.0790 0.3902 0.109 Uiso 0.778(19) 1 calc PR A 5
H10D H 0.7241 -0.0202 0.4399 0.109 Uiso 0.778(19) 1 calc PR A 5
C11' C 0.589(3) -0.1954(18) 0.4344(8) 0.122(7) Uani 0.778(19) 1 d PDU A 5
H11C H 0.6051 -0.2631 0.4108 0.147 Uiso 0.778(19) 1 calc PR A 5
H11D H 0.6819 -0.2187 0.4596 0.147 Uiso 0.778(19) 1 calc PR A 5
C12' C 0.393(3) -0.192(2) 0.4478(9) 0.133(8) Uani 0.778(19) 1 d PDU A 5
H12C H 0.3885 -0.1762 0.4803 0.159 Uiso 0.778(19) 1 calc PR A 5
H12D H 0.3245 -0.2776 0.4414 0.159 Uiso 0.778(19) 1 calc PR A 5
C13' C 0.290(3) -0.087(3) 0.4243(10) 0.145(7) Uani 0.778(19) 1 d PDU A 5
H13C H 0.2070 -0.1226 0.3992 0.174 Uiso 0.778(19) 1 calc PR A 5
H13D H 0.1975 -0.0378 0.4444 0.174 Uiso 0.778(19) 1 calc PR A 5

loop_
_atom_site_aniso_label
_atom_site_aniso_U_11
_atom_site_aniso_U_22
_atom_site_aniso_U_33
_atom_site_aniso_U_23
_atom_site_aniso_U_13
_atom_site_aniso_U_12
Cs1 0.0239(2) 0.0428(3) 0.0568(3) 0.0017(3) 0.00113(18) 0.0030(2)
Si1 0.0324(11) 0.0592(15) 0.0376(12) -0.0034(11) 0.0019(9) 0.0013(11)
Si2 0.0263(9) 0.0333(11) 0.0441(11) -0.0073(10) -0.0010(8) 0.0004(9)
C1 0.030(4) 0.042(4) 0.050(5) 0.001(4) 0.000(3) 0.003(3)
C2 0.023(3) 0.033(4) 0.044(4) 0.000(3) 0.002(3) 0.005(3)
C3 0.031(4) 0.036(4) 0.047(4) -0.007(4) 0.000(3) 0.000(3)
C4 0.042(5) 0.079(7) 0.067(6) -0.014(5) 0.013(4) 0.003(5)
C5 0.069(6) 0.064(6) 0.064(6) -0.009(5) 0.010(5) -0.016(5)
C6 0.060(6) 0.103(9) 0.047(5) 0.003(6) -0.006(4) 0.004(6)
C7 0.045(5) 0.038(5) 0.060(5) -0.001(4) -0.001(4) -0.010(4)
C8 0.041(4) 0.049(5) 0.059(5) -0.002(4) -0.006(4) -0.003(4)
C9 0.047(5) 0.038(5) 0.049(5) -0.009(4) 0.004(4) 0.006(4)
O1 0.073(6) 0.107(8) 0.157(11) 0.077(10) -0.001(6) 0.011(5)
C10 0.060(6) 0.093(11) 0.119(12) 0.023(10) 0.016(6) 0.009(6)
C11 0.119(10) 0.103(11) 0.145(14) 0.065(12) 0.004(9) 0.028(8)
C12 0.115(10) 0.099(14) 0.184(14) 0.063(14) 0.012(10) -0.033(10)
C13 0.057(7) 0.182(16) 0.195(15) 0.081(14) 0.002(7) -0.005(7)
O1' 0.073(6) 0.107(8) 0.157(11) 0.077(10) -0.001(6) 0.011(5)
C10' 0.060(6) 0.093(11) 0.119(12) 0.023(10) 0.016(6) 0.009(6)
C11' 0.119(10) 0.103(11) 0.145(14) 0.065(12) 0.004(9) 0.028(8)
C12' 0.115(10) 0.099(14) 0.184(14) 0.063(14) 0.012(10) -0.033(10)
C13' 0.057(7) 0.182(16) 0.195(15) 0.081(14) 0.002(7) -0.005(7)

loop_
_atom_type_symbol
_atom_type_description
_atom_type_scat_dispersion_real
_atom_type_scat_dispersion_imag
_atom_type_scat_source
C C 0.0033 0.0016 'International Tables Vol C Tables 4.2.6.8 and 6.1.1.4'
H H 0.0000 0.0000 'International Tables Vol C Tables 4.2.6.8 and 6.1.1.4'
O O 0.0106 0.0060 'International Tables Vol C Tables 4.2.6.8 and 6.1.1.4'
Si Si 0.0817 0.0704 'International Tables Vol C Tables 4.2.6.8 and 6.1.1.4'
Cs Cs -0.3680 2.1192 'International Tables Vol C Tables 4.2.6.8 and 6.1.1.4'

loop_
_geom_angle_atom_site_label_1
_geom_angle_atom_site_label_2
_geom_angle_atom_site_label_3
_geom_angle
_geom_angle_site_symmetry_1
_geom_angle_site_symmetry_3
O1 Cs1 O1' 5(3) . .
O1 Cs1 C2 104.1(16) . 1_455
O1' Cs1 C2 106.0(4) . 1_455
O1 Cs1 C2 100.0(14) . .
O1' Cs1 C2 97.3(4) . .
C2 Cs1 C2 154.4(2) 1_455 .
O1 Cs1 C1 85.6(19) . 1_455
O1' Cs1 C1 86.2(5) . 1_455
C2 Cs1 C1 23.79(17) 1_455 1_455
C2 Cs1 C1 155.93(18) . 1_455
O1 Cs1 C1 82.0(13) . .
O1' Cs1 C1 78.2(4) . .
C2 Cs1 C1 155.97(18) 1_455 .
C2 Cs1 C1 23.54(17) . .
C1 Cs1 C1 139.4(2) 1_455 .
O1 Cs1 C3 103.8(13) . 1_455
O1' Cs1 C3 107.6(4) . 1_455
C2 Cs1 C3 23.31(17) 1_455 1_455
C2 Cs1 C3 151.63(18) . 1_455
C1 Cs1 C3 42.82(18) 1_455 1_455
C1 Cs1 C3 174.22(19) . 1_455
O1 Cs1 C3 100.0(19) . .
O1' Cs1 C3 99.4(5) . .
C2 Cs1 C3 151.68(18) 1_455 .
C2 Cs1 C3 23.09(16) . .
C1 Cs1 C3 174.37(19) 1_455 .
C1 Cs1 C3 42.46(17) . .
C3 Cs1 C3 134.6(2) 1_455 .
O1 Cs1 C7 67(3) . 2_645
O1' Cs1 C7 71.4(7) . 2_645
C2 Cs1 C7 104.31(18) 1_455 2_645
C2 Cs1 C7 92.88(18) . 2_645
C1 Cs1 C7 110.71(19) 1_455 2_645
C1 Cs1 C7 99.45(18) . 2_645
C3 Cs1 C7 82.77(18) 1_455 2_645
C3 Cs1 C7 72.03(18) . 2_645
O1 Cs1 C13 18.3(12) . .
O1' Cs1 C13 21.6(8) . .
C2 Cs1 C13 86.1(10) 1_455 .
C2 Cs1 C13 118.4(8) . .
C1 Cs1 C13 69.1(13) 1_455 .
C1 Cs1 C13 99.8(6) . .
C3 Cs1 C13 86.0(6) 1_455 .
C3 Cs1 C13 116.5(13) . .
C7 Cs1 C13 67.8(19) 2_645 .
C1 Si1 C4 113.6(4) . .
C1 Si1 C6 109.8(4) . .
C4 Si1 C6 105.4(4) . .
C1 Si1 C5 111.8(4) . .
C4 Si1 C5 106.5(5) . .
C6 Si1 C5 109.4(5) . .
C3 Si2 C7 111.9(4) . .
C3 Si2 C8 113.5(4) . .
C7 Si2 C8 104.8(4) . .
C3 Si2 C9 110.0(4) . .
C7 Si2 C9 110.1(4) . .
C8 Si2 C9 106.2(4) . .
C2 C1 Si1 129.3(6) . .
C2 C1 Cs1 72.4(4) . 1_655
Si1 C1 Cs1 111.0(3) . 1_655
C2 C1 Cs1 73.3(4) . .
Si1 C1 Cs1 107.3(3) . .
Cs1 C1 Cs1 139.4(2) 1_655 .
C2 C1 H1A 115.4 . .
Si1 C1 H1A 115.4 . .
Cs1 C1 H1A 86.2 1_655 .
Cs1 C1 H1A 89.3 . .
C3 C2 C1 131.2(7) . .
C3 C2 Cs1 86.4(4) . 1_655
C1 C2 Cs1 83.8(4) . 1_655
C3 C2 Cs1 85.7(4) . .
C1 C2 Cs1 83.1(4) . .
Cs1 C2 Cs1 154.4(2) 1_655 .
C3 C2 H2A 114.4 . .
C1 C2 H2A 114.4 . .
Cs1 C2 H2A 101.8 1_655 .
Cs1 C2 H2A 103.6 . .
C2 C3 Si2 127.9(6) . .
C2 C3 Cs1 70.2(4) . 1_655
Si2 C3 Cs1 114.1(3) . 1_655
C2 C3 Cs1 71.2(4) . .
Si2 C3 Cs1 108.1(3) . .
Cs1 C3 Cs1 134.6(2) 1_655 .
C2 C3 H3A 116.1 . .
Si2 C3 H3A 116.1 . .
Cs1 C3 H3A 85.4 1_655 .
Cs1 C3 H3A 90.8 . .
Si1 C4 H4A 109.5 . .
Si1 C4 H4B 109.5 . .
H4A C4 H4B 109.5 . .
Si1 C4 H4C 109.5 . .
H4A C4 H4C 109.5 . .
H4B C4 H4C 109.5 . .
Si1 C5 H5A 109.5 . .
Si1 C5 H5B 109.5 . .
H5A C5 H5B 109.5 . .
Si1 C5 H5C 109.5 . .
H5A C5 H5C 109.5 . .
H5B C5 H5C 109.5 . .
Si1 C6 H6A 109.5 . .
Si1 C6 H6B 109.5 . .
H6A C6 H6B 109.5 . .
Si1 C6 H6C 109.5 . .
H6A C6 H6C 109.5 . .
H6B C6 H6C 109.5 . .
Si2 C7 H7A 109.5 . .
Si2 C7 H7B 109.5 . .
H7A C7 H7B 109.5 . .
Si2 C7 H7C 109.5 . .
H7A C7 H7C 109.5 . .
H7B C7 H7C 109.5 . .
Si2 C8 H8A 109.5 . .
Si2 C8 H8B 109.5 . .
H8A C8 H8B 109.5 . .
Si2 C8 H8C 109.5 . .
H8A C8 H8C 109.5 . .
H8B C8 H8C 109.5 . .
Si2 C9 H9A 109.5 . .
Si2 C9 H9B 109.5 . .
H9A C9 H9B 109.5 . .
Si2 C9 H9C 109.5 . .
H9A C9 H9C 109.5 . .
H9B C9 H9C 109.5 . .
C13 O1 C10 106(3) . .
C13 O1 Cs1 121(4) . .
C10 O1 Cs1 126(4) . .
O1 C10 C11 106(2) . .
O1 C10 H10A 110.6 . .
C11 C10 H10A 110.6 . .
O1 C10 H10B 110.6 . .
C11 C10 H10B 110.6 . .
H10A C10 H10B 108.7 . .
C12 C11 C10 106(2) . .
C12 C11 H11A 110.6 . .
C10 C11 H11A 110.6 . .
C12 C11 H11B 110.6 . .
C10 C11 H11B 110.6 . .
H11A C11 H11B 108.7 . .
C11 C12 C13 108(2) . .
C11 C12 H12A 110.2 . .
C13 C12 H12A 110.2 . .
C11 C12 H12B 110.2 . .
C13 C12 H12B 110.2 . .
H12A C12 H12B 108.5 . .
C12 C13 O1 106(2) . .
C12 C13 Cs1 139(5) . .
C12 C13 H13A 110.5 . .
O1 C13 H13A 110.5 . .
Cs1 C13 H13A 75.3 . .
C12 C13 H13B 110.5 . .
O1 C13 H13B 110.5 . .
Cs1 C13 H13B 105.0 . .
H13A C13 H13B 108.7 . .
C10' O1' C13' 106.3(17) . .
C10' O1' Cs1 122.1(12) . .
C13' O1' Cs1 126.6(11) . .
C11' C10' O1' 106.7(13) . .
C11' C10' H10C 110.4 . .
O1' C10' H10C 110.4 . .
C11' C10' H10D 110.4 . .
O1' C10' H10D 110.4 . .
H10C C10' H10D 108.6 . .
C12' C11' C10' 108.6(13) . .
C12' C11' H11C 110.0 . .
C10' C11' H11C 110.0 . .
C12' C11' H11D 110.0 . .
C10' C11' H11D 110.0 . .
H11C C11' H11D 108.4 . .
C11' C12' C13' 107.7(13) . .
C11' C12' H12C 110.2 . .
C13' C12' H12C 110.2 . .
C11' C12' H12D 110.2 . .
C13' C12' H12D 110.2 . .
H12C C12' H12D 108.5 . .
O1' C13' C12' 105.7(13) . .
O1' C13' H13C 110.6 . .
C12' C13' H13C 110.6 . .
O1' C13' H13D 110.6 . .
C12' C13' H13D 110.6 . .
H13C C13' H13D 108.7 . .

loop_
_geom_bond_atom_site_label_1
_geom_bond_atom_site_label_2
_geom_bond_distance
_geom_bond_site_symmetry_2
Cs1 O1 2.93(5) .
Cs1 O1' 3.060(16) .
Cs1 C2 3.283(6) 1_455
Cs1 C2 3.331(6) .
Cs1 C1 3.424(7) 1_455
Cs1 C1 3.452(7) .
Cs1 C3 3.482(7) 1_455
Cs1 C3 3.509(7) .
Cs1 C7 3.669(8) 2_645
Cs1 C13 3.86(8) .
Si1 C1 1.816(8) .
Si1 C4 1.881(8) .
Si1 C6 1.882(9) .
Si1 C5 1.889(10) .
Si2 C3 1.821(8) .
Si2 C7 1.879(8) .
Si2 C8 1.891(8) .
Si2 C9 1.893(8) .
C1 C2 1.389(10) .
C1 Cs1 3.424(7) 1_655
C1 H1A 0.9500 .
C2 C3 1.380(10) .
C2 Cs1 3.283(6) 1_655
C2 H2A 0.9500 .
C3 Cs1 3.482(7) 1_655
C3 H3A 0.9500 .
C4 H4A 0.9800 .
C4 H4B 0.9800 .
C4 H4C 0.9800 .
C5 H5A 0.9800 .
C5 H5B 0.9800 .
C5 H5C 0.9800 .
C6 H6A 0.9800 .
C6 H6B 0.9800 .
C6 H6C 0.9800 .
C7 H7A 0.9800 .
C7 H7B 0.9800 .
C7 H7C 0.9800 .
C8 H8A 0.9800 .
C8 H8B 0.9800 .
C8 H8C 0.9800 .
C9 H9A 0.9800 .
C9 H9B 0.9800 .
C9 H9C 0.9800 .
O1 C13 1.42(2) .
O1 C10 1.42(2) .
C10 C11 1.42(2) .
C10 H10A 0.9900 .
C10 H10B 0.9900 .
C11 C12 1.34(3) .
C11 H11A 0.9900 .
C11 H11B 0.9900 .
C12 C13 1.42(2) .
C12 H12A 0.9900 .
C12 H12B 0.9900 .
C13 H13A 0.9900 .
C13 H13B 0.9900 .
O1' C10' 1.42(2) .
O1' C13' 1.425(16) .
C10' C11' 1.405(16) .
C10' H10C 0.9900 .
C10' H10D 0.9900 .
C11' C12' 1.33(2) .
C11' H11C 0.9900 .
C11' H11D 0.9900 .
C12' C13' 1.436(18) .
C12' H12C 0.9900 .
C12' H12D 0.9900 .
C13' H13C 0.9900 .
C13' H13D 0.9900 .

loop_
_geom_torsion_atom_site_label_1
_geom_torsion_atom_site_label_2
_geom_torsion_atom_site_label_3
_geom_torsion_atom_site_label_4
_geom_torsion
_geom_torsion_site_symmetry_1
_geom_torsion_site_symmetry_4
C4 Si1 C1 C2 93.5(8) . .
C6 Si1 C1 C2 -148.7(7) . .
C5 Si1 C1 C2 -27.1(8) . .
C4 Si1 C1 Cs1 177.6(4) . 1_655
C6 Si1 C1 Cs1 -64.6(5) . 1_655
C5 Si1 C1 Cs1 57.0(5) . 1_655
C4 Si1 C1 Cs1 11.2(5) . .
C6 Si1 C1 Cs1 129.0(4) . .
C5 Si1 C1 Cs1 -109.4(4) . .
O1 Cs1 C1 C2 140(3) . .
O1' Cs1 C1 C2 143.8(9) . .
C2 Cs1 C1 C2 -113.3(6) 1_455 .
C1 Cs1 C1 C2 -146.6(4) 1_455 .
C3 Cs1 C1 C2 -37(2) 1_455 .
C3 Cs1 C1 C2 25.4(4) . .
C7 Cs1 C1 C2 75.3(5) 2_645 .
C13 Cs1 C1 C2 144.2(19) . .
O1 Cs1 C1 Si1 -93(3) . .
O1' Cs1 C1 Si1 -89.3(8) . .
C2 Cs1 C1 Si1 13.5(7) 1_455 .
C2 Cs1 C1 Si1 126.8(6) . .
C1 Cs1 C1 Si1 -19.8(7) 1_455 .
C3 Cs1 C1 Si1 89.9(18) 1_455 .
C3 Cs1 C1 Si1 152.2(5) . .
C7 Cs1 C1 Si1 -157.9(3) 2_645 .
C13 Cs1 C1 Si1 -89.0(19) . .
O1 Cs1 C1 Cs1 106(3) . 1_655
O1' Cs1 C1 Cs1 110.4(8) . 1_655
C2 Cs1 C1 Cs1 -146.7(4) 1_455 1_655
C2 Cs1 C1 Cs1 -33.4(4) . 1_655
C1 Cs1 C1 Cs1 180.0 1_455 1_655
C3 Cs1 C1 Cs1 -70.4(19) 1_455 1_655
C3 Cs1 C1 Cs1 -8.0(3) . 1_655
C7 Cs1 C1 Cs1 41.8(4) 2_645 1_655
C13 Cs1 C1 Cs1 110.8(19) . 1_655
Si1 C1 C2 C3 -177.1(6) . .
Cs1 C1 C2 C3 79.8(7) 1_655 .
Cs1 C1 C2 C3 -78.1(7) . .
Si1 C1 C2 Cs1 103.1(6) . 1_655
Cs1 C1 C2 Cs1 -157.9(2) . 1_655
Si1 C1 C2 Cs1 -99.0(6) . .
Cs1 C1 C2 Cs1 157.9(2) 1_655 .
O1 Cs1 C2 C3 92(3) . .
O1' Cs1 C2 C3 96.8(8) . .
C2 Cs1 C2 C3 -107.5(6) 1_455 .
C1 Cs1 C2 C3 -166.1(5) 1_455 .
C1 Cs1 C2 C3 132.4(7) . .
C3 Cs1 C2 C3 -55.0(5) 1_455 .
C7 Cs1 C2 C3 25.1(5) 2_645 .
C13 Cs1 C2 C3 91(2) . .
O1 Cs1 C2 C1 -40(3) . .
O1' Cs1 C2 C1 -35.6(8) . .
C2 Cs1 C2 C1 120.2(6) 1_455 .
C1 Cs1 C2 C1 61.5(6) 1_455 .
C3 Cs1 C2 C1 172.7(4) 1_455 .
C3 Cs1 C2 C1 -132.4(7) . .
C7 Cs1 C2 C1 -107.2(5) 2_645 .
C13 Cs1 C2 C1 -41(2) . .
O1 Cs1 C2 Cs1 19(3) . 1_655
O1' Cs1 C2 Cs1 24.2(9) . 1_655
C2 Cs1 C2 Cs1 180.0 1_455 1_655
C1 Cs1 C2 Cs1 121.4(6) 1_455 1_655
C1 Cs1 C2 Cs1 59.8(6) . 1_655
C3 Cs1 C2 Cs1 -127.5(5) 1_455 1_655
C3 Cs1 C2 Cs1 -72.5(6) . 1_655
C7 Cs1 C2 Cs1 -47.4(6) 2_645 1_655
C13 Cs1 C2 Cs1 19(2) . 1_655
C1 C2 C3 Si2 175.7(6) . .
Cs1 C2 C3 Si2 -105.7(5) 1_655 .
Cs1 C2 C3 Si2 98.7(6) . .
C1 C2 C3 Cs1 -78.6(7) . 1_655
Cs1 C2 C3 Cs1 -155.6(2) . 1_655
C1 C2 C3 Cs1 77.0(7) . .
Cs1 C2 C3 Cs1 155.6(2) 1_655 .
C7 Si2 C3 C2 34.3(8) . .
C8 Si2 C3 C2 -84.1(7) . .
C9 Si2 C3 C2 157.0(6) . .
C7 Si2 C3 Cs1 -48.8(4) . 1_655
C8 Si2 C3 Cs1 -167.2(3) . 1_655
C9 Si2 C3 Cs1 74.0(4) . 1_655
C7 Si2 C3 Cs1 114.2(3) . .
C8 Si2 C3 Cs1 -4.2(4) . .
C9 Si2 C3 Cs1 -123.1(3) . .
O1 Cs1 C3 C2 -92(2) . .
O1' Cs1 C3 C2 -86.7(8) . .
C2 Cs1 C3 C2 119.6(6) 1_455 .
C1 Cs1 C3 C2 86.4(19) 1_455 .
C1 Cs1 C3 C2 -25.9(4) . .
C3 Cs1 C3 C2 146.9(4) 1_455 .
C7 Cs1 C3 C2 -153.5(5) 2_645 .
C13 Cs1 C3 C2 -100.7(17) . .
O1 Cs1 C3 Si2 143(2) . .
O1' Cs1 C3 Si2 148.5(7) . .
C2 Cs1 C3 Si2 -5.2(6) 1_455 .
C2 Cs1 C3 Si2 -124.8(6) . .
C1 Cs1 C3 Si2 -38(2) 1_455 .
C1 Cs1 C3 Si2 -150.7(5) . .
C3 Cs1 C3 Si2 22.0(6) 1_455 .
C7 Cs1 C3 Si2 81.7(3) 2_645 .
C13 Cs1 C3 Si2 134.5(16) . .
O1 Cs1 C3 Cs1 -59(2) . 1_655
O1' Cs1 C3 Cs1 -53.5(7) . 1_655
C2 Cs1 C3 Cs1 152.7(3) 1_455 1_655
C2 Cs1 C3 Cs1 33.1(4) . 1_655
C1 Cs1 C3 Cs1 119.6(17) 1_455 1_655
C1 Cs1 C3 Cs1 7.2(3) . 1_655
C3 Cs1 C3 Cs1 180.0 1_455 1_655
C7 Cs1 C3 Cs1 -120.4(4) 2_645 1_655
C13 Cs1 C3 Cs1 -67.6(16) . 1_655
O1' Cs1 O1 C13 121(34) . .
C2 Cs1 O1 C13 10(10) 1_455 .
C2 Cs1 O1 C13 -178(9) . .
C1 Cs1 O1 C13 25(9) 1_455 .
C1 Cs1 O1 C13 166(10) . .
C3 Cs1 O1 C13 -14(10) 1_455 .
C3 Cs1 O1 C13 -155(9) . .
C7 Cs1 O1 C13 -90(9) 2_645 .
O1' Cs1 O1 C10 -26(19) . .
C2 Cs1 O1 C10 -137(9) 1_455 .
C2 Cs1 O1 C10 35(10) . .
C1 Cs1 O1 C10 -122(9) 1_455 .
C1 Cs1 O1 C10 19(9) . .
C3 Cs1 O1 C10 -161(9) 1_455 .
C3 Cs1 O1 C10 58(9) . .
C7 Cs1 O1 C10 123(9) 2_645 .
C13 Cs1 O1 C10 -147(17) . .
C13 O1 C10 C11 16(11) . .
Cs1 O1 C10 C11 167(7) . .
O1 C10 C11 C12 -28(8) . .
C10 C11 C12 C13 30(9) . .
C11 C12 C13 O1 -20(11) . .
C11 C12 C13 Cs1 -49(12) . .
C10 O1 C13 C12 2(12) . .
Cs1 O1 C13 C12 -151(8) . .
C10 O1 C13 Cs1 153(14) . .
O1 Cs1 C13 C12 46(11) . .
O1' Cs1 C13 C12 33(6) . .
C2 Cs1 C13 C12 -125(10) 1_455 .
C2 Cs1 C13 C12 47(10) . .
C1 Cs1 C13 C12 -107(10) 1_455 .
C1 Cs1 C13 C12 32(10) . .
C3 Cs1 C13 C12 -148(10) 1_455 .
C3 Cs1 C13 C12 73(10) . .
C7 Cs1 C13 C12 128(10) 2_645 .
O1' Cs1 C13 O1 -13(10) . .
C2 Cs1 C13 O1 -170(9) 1_455 .
C2 Cs1 C13 O1 2(10) . .
C1 Cs1 C13 O1 -153(10) 1_455 .
C1 Cs1 C13 O1 -14(10) . .
C3 Cs1 C13 O1 166(9) 1_455 .
C3 Cs1 C13 O1 28(10) . .
C7 Cs1 C13 O1 83(9) 2_645 .
O1 Cs1 O1' C10' 101(29) . .
C2 Cs1 O1' C10' 171(2) 1_455 .
C2 Cs1 O1' C10' -19(2) . .
C1 Cs1 O1' C10' -175(2) 1_455 .
C1 Cs1 O1' C10' -33(2) . .
C3 Cs1 O1' C10' 147(2) 1_455 .
C3 Cs1 O1' C10' 4(2) . .
C7 Cs1 O1' C10' 71(2) 2_645 .
C13 Cs1 O1' C10' 148(7) . .
O1 Cs1 O1' C13' -51(25) . .
C2 Cs1 O1' C13' 20(3) 1_455 .
C2 Cs1 O1' C13' -171(3) . .
C1 Cs1 O1' C13' 33(3) 1_455 .
C1 Cs1 O1' C13' 175(3) . .
C3 Cs1 O1' C13' -5(3) 1_455 .
C3 Cs1 O1' C13' -148(3) . .
C7 Cs1 O1' C13' -80(3) 2_645 .
C13 Cs1 O1' C13' -4(6) . .
C13' O1' C10' C11' 6(3) . .
Cs1 O1' C10' C11' -150.7(17) . .
O1' C10' C11' C12' -18(3) . .
C10' C11' C12' C13' 23(3) . .
C10' O1' C13' C12' 8(4) . .
Cs1 O1' C13' C12' 163(2) . .
C11' C12' C13' O1' -19(4) . .
